data_4325734
loop_
_publ_author_name
'Gengwen Tan'
'Hongping Zhu'

_publ_section_title
;
 Probing Stepwise Reaction of NNP-Ligand Copper(I) Complex with Elemental
 Sulfur by Using N-Heterocyclic Carbene as a Trapper
;
_journal_name_full 'Inorganic Chemistry'
_journal_page_first 6979
_journal_page_last 6986
_journal_paper_doi 10.1021/ic200008z
_journal_volume 50
_journal_year 2011
_chemical_formula_sum 'C34 H38 Cu N4 O0 P'
_chemical_formula_weight 597.19
_chemical_name_systematic
; 
 ? 
;
_space_group_IT_number 61
_symmetry_cell_setting orthorhombic
_symmetry_space_group_name_Hall '-P 2ac 2ab'
_symmetry_space_group_name_H-M 'P b c a'
_atom_sites_solution_hydrogens geom
_atom_sites_solution_primary direct
_atom_sites_solution_secondary difmap
_audit_creation_method SHELXL-97
_cell_angle_alpha 90.00
_cell_angle_beta 90.00
_cell_angle_gamma 90.00
_cell_formula_units_Z 8
_cell_length_a 15.9968(7)
_cell_length_b 17.4056(7)
_cell_length_c 22.3356(10)
_cell_measurement_reflns_used 5295
_cell_measurement_temperature 173(2)
_cell_measurement_theta_max 29.4456
_cell_measurement_theta_min 2.1601
_cell_volume 6219.0(5)
_computing_cell_refinement CrysAlisPro
_computing_data_collection CrysAlisPro
_computing_data_reduction CrysAlisPro
_computing_molecular_graphics 'Bruker SHELXTL'
_computing_publication_material 'Bruker SHELXTL'
_computing_structure_refinement 'SHELXL-97 (Sheldrick, 1997)'
_computing_structure_solution 'SHELXS-97 (Sheldrick, 1990)'
_diffrn_ambient_temperature 173(2)
_diffrn_detector_area_resol_mean 16.1903
_diffrn_measured_fraction_theta_full 1.000
_diffrn_measured_fraction_theta_max 1.000
_diffrn_measurement_device_type 'multiwire proportional'
_diffrn_measurement_method 'phi and omega scans'
_diffrn_radiation_monochromator graphite
_diffrn_radiation_source 'enhanced X-ray (Mo) source'
_diffrn_radiation_type MoK\a
_diffrn_radiation_wavelength 0.71073
_diffrn_reflns_av_R_equivalents 0.1325
_diffrn_reflns_av_sigmaI/netI 0.1396
_diffrn_reflns_limit_h_max 19
_diffrn_reflns_limit_h_min -19
_diffrn_reflns_limit_k_max 21
_diffrn_reflns_limit_k_min -19
_diffrn_reflns_limit_l_max 27
_diffrn_reflns_limit_l_min -23
_diffrn_reflns_number 47761
_diffrn_reflns_theta_full 26.00
_diffrn_reflns_theta_max 26.00
_diffrn_reflns_theta_min 2.34
_exptl_absorpt_coefficient_mu 0.783
_exptl_absorpt_correction_T_max 0.8720
_exptl_absorpt_correction_T_min 0.8284
_exptl_absorpt_correction_type multi-scan
_exptl_absorpt_process_details empirical
_exptl_crystal_colour yellow
_exptl_crystal_density_diffrn 1.276
_exptl_crystal_description prism
_exptl_crystal_F_000 2512
_exptl_crystal_size_max 0.25
_exptl_crystal_size_mid 0.20
_exptl_crystal_size_min 0.18
_refine_diff_density_max 0.764
_refine_diff_density_min -0.466
_refine_diff_density_rms 0.054
_refine_ls_goodness_of_fit_ref 0.802
_refine_ls_hydrogen_treatment 'refined in a riding mode to the carrier atom'
_refine_ls_matrix_type full
_refine_ls_number_parameters 367
_refine_ls_number_reflns 6101
_refine_ls_number_restraints 0
_refine_ls_restrained_S_all 0.802
_refine_ls_R_factor_all 0.1234
_refine_ls_R_factor_gt 0.0472
_refine_ls_shift/su_max 0.001
_refine_ls_shift/su_mean 0.000
_refine_ls_structure_factor_coef Fsqd
_refine_ls_weighting_details 'calc w=1/[\s^2^(Fo^2^)+(0.0215P)^2^+0.0000P] where P=(Fo^2^+2Fc^2^)/3'
_refine_ls_weighting_scheme calc
_refine_ls_wR_factor_gt 0.0612
_refine_ls_wR_factor_ref 0.0714
_reflns_number_gt 3165
_reflns_number_total 6101
_reflns_threshold_expression >2sigma(I)
_cod_data_source_file ic200008z_si_001_2.cif
_cod_data_source_block compound_2
_cod_database_code 4325734

loop_
_symmetry_equiv_pos_as_xyz
'x, y, z'
'-x+1/2, -y, z+1/2'
'-x, y+1/2, -z+1/2'
'x+1/2, -y+1/2, -z'
'-x, -y, -z'
'x-1/2, y, -z-1/2'
'x, -y-1/2, z-1/2'
'-x-1/2, y-1/2, z'

loop_
_atom_site_label
_atom_site_type_symbol
_atom_site_fract_x
_atom_site_fract_y
_atom_site_fract_z
_atom_site_U_iso_or_equiv
_atom_site_adp_type
_atom_site_occupancy
_atom_site_symmetry_multiplicity
_atom_site_calc_flag
_atom_site_refinement_flags
Cu1 Cu 0.70283(3) 0.17791(2) 0.474796(18) 0.03170(12) Uani 1 1 d .
P1 P 0.62069(5) 0.15480(4) 0.33067(4) 0.0237(2) Uani 1 1 d .
N1 N 0.69132(16) 0.09354(12) 0.53093(11) 0.0266(6) Uani 1 1 d .
N2 N 0.56910(15) 0.15145(13) 0.46063(11) 0.0243(6) Uani 1 1 d .
N3 N 0.83210(16) 0.25024(14) 0.40421(11) 0.0273(7) Uani 1 1 d .
N4 N 0.75771(14) 0.33659(12) 0.44618(10) 0.0196(6) Uani 1 1 d .
C1 C 0.7380(2) 0.04707(17) 0.56501(14) 0.0330(9) Uani 1 1 d .
H1A H 0.7970 0.0507 0.5686 0.040 Uiso 1 1 calc R
C2 C 0.6891(3) -0.00731(17) 0.59462(14) 0.0397(10) Uani 1 1 d .
H2A H 0.7082 -0.0465 0.6209 0.048 Uiso 1 1 calc R
C3 C 0.6075(2) 0.00724(17) 0.57803(14) 0.0374(10) Uani 1 1 d .
H3A H 0.5590 -0.0197 0.5908 0.045 Uiso 1 1 calc R
C4 C 0.6105(2) 0.06954(16) 0.53875(13) 0.0261(8) Uani 1 1 d .
C5 C 0.5480(2) 0.10294(16) 0.50210(14) 0.0269(8) Uani 1 1 d .
H5A H 0.4909 0.0899 0.5079 0.032 Uiso 1 1 calc R
C6 C 0.50881(19) 0.18718(16) 0.42419(14) 0.0236(8) Uani 1 1 d .
C7 C 0.4349(2) 0.21670(17) 0.44773(16) 0.0343(9) Uani 1 1 d .
H7A H 0.4228 0.2097 0.4890 0.041 Uiso 1 1 calc R
C8 C 0.3788(2) 0.25587(17) 0.41206(16) 0.0376(9) Uani 1 1 d .
H8A H 0.3290 0.2763 0.4288 0.045 Uiso 1 1 calc R
C9 C 0.3955(2) 0.26517(17) 0.35211(16) 0.0370(9) Uani 1 1 d .
H9A H 0.3568 0.2915 0.3272 0.044 Uiso 1 1 calc R
C10 C 0.4680(2) 0.23651(17) 0.32822(15) 0.0302(8) Uani 1 1 d .
H10A H 0.4792 0.2440 0.2869 0.036 Uiso 1 1 calc R
C11 C 0.52578(18) 0.19673(15) 0.36300(14) 0.0223(8) Uani 1 1 d .
C12 C 0.5786(2) 0.07771(16) 0.28362(14) 0.0256(8) Uani 1 1 d .
C13 C 0.6346(2) 0.03797(18) 0.24708(16) 0.0406(10) Uani 1 1 d .
H13A H 0.6919 0.0524 0.2470 0.049 Uiso 1 1 calc R
C14 C 0.6084(3) -0.0220(2) 0.21101(17) 0.0526(11) Uani 1 1 d .
H14A H 0.6471 -0.0472 0.1854 0.063 Uiso 1 1 calc R
C15 C 0.5267(3) -0.0451(2) 0.21218(18) 0.0535(12) Uani 1 1 d .
H15A H 0.5087 -0.0864 0.1876 0.064 Uiso 1 1 calc R
C16 C 0.4709(2) -0.00832(19) 0.24891(17) 0.0439(10) Uani 1 1 d .
H16A H 0.4143 -0.0249 0.2503 0.053 Uiso 1 1 calc R
C17 C 0.4967(2) 0.05308(17) 0.28418(15) 0.0307(9) Uani 1 1 d .
H17A H 0.4572 0.0785 0.3091 0.037 Uiso 1 1 calc R
C18 C 0.64503(19) 0.22790(16) 0.27421(14) 0.0221(8) Uani 1 1 d .
C19 C 0.68350(19) 0.29366(17) 0.29545(15) 0.0321(9) Uani 1 1 d .
H19A H 0.6948 0.2980 0.3371 0.038 Uiso 1 1 calc R
C20 C 0.7059(2) 0.35306(17) 0.25793(15) 0.0369(9) Uani 1 1 d .
H20A H 0.7315 0.3979 0.2738 0.044 Uiso 1 1 calc R
C21 C 0.6911(2) 0.3473(2) 0.19784(16) 0.0379(9) Uani 1 1 d .
H21A H 0.7058 0.3882 0.1718 0.045 Uiso 1 1 calc R
C22 C 0.6549(2) 0.2820(2) 0.17554(16) 0.0401(10) Uani 1 1 d .
H22A H 0.6456 0.2774 0.1337 0.048 Uiso 1 1 calc R
C23 C 0.6318(2) 0.22241(18) 0.21329(14) 0.0315(9) Uani 1 1 d .
H23A H 0.6066 0.1775 0.1971 0.038 Uiso 1 1 calc R
C25 C 0.8251(2) 0.45996(16) 0.40926(15) 0.0423(10) Uani 1 1 d .
H25A H 0.8719 0.4738 0.3831 0.063 Uiso 1 1 calc R
H25B H 0.8348 0.4808 0.4494 0.063 Uiso 1 1 calc R
H25C H 0.7732 0.4813 0.3930 0.063 Uiso 1 1 calc R
C31 C 0.76505(19) 0.25885(16) 0.44112(13) 0.0213(8) Uani 1 1 d .
C32 C 0.8654(2) 0.3206(2) 0.38671(14) 0.0306(8) Uani 1 1 d .
C33 C 0.8181(2) 0.37455(17) 0.41275(14) 0.0264(8) Uani 1 1 d .
C34 C 0.9384(2) 0.3311(2) 0.34570(16) 0.0580(11) Uani 1 1 d .
H34A H 0.9542 0.3855 0.3447 0.087 Uiso 1 1 calc R
H34B H 0.9232 0.3141 0.3053 0.087 Uiso 1 1 calc R
H34C H 0.9857 0.3006 0.3603 0.087 Uiso 1 1 calc R
C36 C 0.8604(2) 0.1720(2) 0.38756(16) 0.0508(10) Uani 1 1 d .
H36A H 0.8143 0.1380 0.4022 0.061 Uiso 1 1 calc R
C37 C 0.8614(2) 0.15823(19) 0.32146(16) 0.0525(11) Uani 1 1 d .
H37A H 0.8568 0.1030 0.3136 0.079 Uiso 1 1 calc R
H37B H 0.9138 0.1777 0.3046 0.079 Uiso 1 1 calc R
H37C H 0.8141 0.1850 0.3029 0.079 Uiso 1 1 calc R
C38 C 0.9329(3) 0.1463(2) 0.4213(2) 0.0825(16) Uani 1 1 d .
H38A H 0.9193 0.1451 0.4640 0.124 Uiso 1 1 calc R
H38B H 0.9795 0.1819 0.4145 0.124 Uiso 1 1 calc R
H38C H 0.9489 0.0947 0.4080 0.124 Uiso 1 1 calc R
C39 C 0.6911(2) 0.37706(16) 0.47894(15) 0.0296(8) Uani 1 1 d .
H39A H 0.7130 0.4293 0.4889 0.036 Uiso 1 1 calc R
C41 C 0.6143(2) 0.38841(18) 0.43934(16) 0.0473(10) Uani 1 1 d .
H41A H 0.6305 0.4159 0.4028 0.071 Uiso 1 1 calc R
H41B H 0.5723 0.4184 0.4611 0.071 Uiso 1 1 calc R
H41C H 0.5909 0.3382 0.4287 0.071 Uiso 1 1 calc R
C40 C 0.66900(19) 0.33864(18) 0.53752(14) 0.0430(10) Uani 1 1 d .
H40A H 0.7201 0.3290 0.5605 0.065 Uiso 1 1 calc R
H40B H 0.6407 0.2898 0.5295 0.065 Uiso 1 1 calc R
H40C H 0.6319 0.3722 0.5606 0.065 Uiso 1 1 calc R

loop_
_atom_site_aniso_label
_atom_site_aniso_U_11
_atom_site_aniso_U_22
_atom_site_aniso_U_33
_atom_site_aniso_U_23
_atom_site_aniso_U_13
_atom_site_aniso_U_12
Cu1 0.0423(2) 0.0233(2) 0.0295(2) -0.0005(2) 0.0077(3) -0.0073(2)
P1 0.0233(5) 0.0262(5) 0.0216(5) 0.0038(4) -0.0009(4) 0.0014(4)
N1 0.0342(18) 0.0226(14) 0.0230(15) -0.0021(13) -0.0024(16) -0.0005(13)
N2 0.0303(16) 0.0238(15) 0.0188(16) 0.0008(12) 0.0008(14) -0.0037(13)
N3 0.0308(17) 0.0232(16) 0.0278(17) -0.0029(13) 0.0078(14) 0.0055(13)
N4 0.0222(15) 0.0168(15) 0.0198(14) -0.0007(12) 0.0014(13) -0.0007(12)
C1 0.046(2) 0.030(2) 0.023(2) -0.0068(16) -0.005(2) 0.0036(19)
C2 0.074(3) 0.023(2) 0.023(2) 0.0026(16) -0.005(2) 0.006(2)
C3 0.060(3) 0.031(2) 0.022(2) 0.0055(17) 0.004(2) -0.016(2)
C4 0.040(2) 0.0227(19) 0.0153(19) -0.0005(15) 0.0021(18) -0.0023(17)
C5 0.029(2) 0.0284(19) 0.0233(19) -0.0048(16) 0.0063(18) -0.0091(17)
C6 0.025(2) 0.0181(18) 0.028(2) -0.0020(16) 0.0022(17) -0.0068(16)
C7 0.038(2) 0.034(2) 0.031(2) -0.0003(17) 0.011(2) -0.0067(18)
C8 0.027(2) 0.036(2) 0.051(3) 0.0045(19) 0.013(2) 0.0063(18)
C9 0.026(2) 0.037(2) 0.047(3) 0.0100(19) -0.003(2) 0.0044(18)
C10 0.026(2) 0.036(2) 0.028(2) 0.0072(17) 0.0023(19) 0.0022(17)
C11 0.0211(19) 0.0208(19) 0.025(2) 0.0018(15) 0.0003(17) -0.0028(14)
C12 0.030(2) 0.0244(19) 0.023(2) 0.0033(15) -0.0020(18) 0.0051(16)
C13 0.039(2) 0.035(2) 0.048(2) -0.005(2) -0.003(2) 0.006(2)
C14 0.063(3) 0.042(3) 0.053(3) -0.012(2) -0.002(3) 0.017(2)
C15 0.075(3) 0.029(2) 0.057(3) -0.007(2) -0.027(3) 0.003(2)
C16 0.046(3) 0.028(2) 0.057(3) 0.006(2) -0.017(2) -0.005(2)
C17 0.036(2) 0.025(2) 0.032(2) 0.0063(17) -0.0040(19) 0.0019(18)
C18 0.0173(19) 0.0255(19) 0.024(2) 0.0014(16) 0.0012(16) 0.0056(15)
C19 0.043(3) 0.032(2) 0.0214(19) 0.0032(16) 0.0017(18) 0.0059(17)
C20 0.037(2) 0.033(2) 0.041(2) 0.0086(18) 0.003(2) 0.0014(19)
C21 0.032(2) 0.039(2) 0.042(2) 0.0240(18) 0.014(2) 0.0085(19)
C22 0.037(2) 0.059(3) 0.024(2) 0.011(2) 0.005(2) 0.008(2)
C23 0.033(2) 0.038(2) 0.024(2) 0.0029(17) -0.0001(19) 0.0003(17)
C25 0.063(3) 0.030(2) 0.035(2) 0.0002(17) 0.012(2) -0.0153(18)
C31 0.025(2) 0.0206(18) 0.0186(19) -0.0032(15) -0.0047(16) 0.0046(15)
C32 0.031(2) 0.036(2) 0.0250(19) 0.0012(18) 0.0062(17) -0.0069(19)
C33 0.034(2) 0.026(2) 0.0197(19) -0.0007(16) -0.0009(18) -0.0126(16)
C34 0.054(3) 0.062(3) 0.059(3) 0.001(2) 0.029(2) -0.009(2)
C36 0.066(3) 0.044(2) 0.042(2) -0.004(2) 0.014(2) 0.020(2)
C37 0.042(2) 0.053(2) 0.063(3) -0.023(2) 0.008(2) 0.008(2)
C38 0.084(3) 0.068(3) 0.096(4) -0.031(3) -0.037(3) 0.048(3)
C39 0.033(2) 0.0239(17) 0.032(2) -0.0024(16) 0.007(2) 0.0046(16)
C41 0.043(3) 0.050(2) 0.049(2) -0.005(2) -0.003(2) 0.017(2)
C40 0.042(2) 0.050(2) 0.037(2) -0.0050(19) 0.0209(19) 0.0044(18)

loop_
_atom_type_symbol
_atom_type_description
_atom_type_scat_dispersion_real
_atom_type_scat_dispersion_imag
_atom_type_scat_source
C C 0.0033 0.0016 'International Tables Vol C Tables 4.2.6.8 and 6.1.1.4'
H H 0.0000 0.0000 'International Tables Vol C Tables 4.2.6.8 and 6.1.1.4'
N N 0.0061 0.0033 'International Tables Vol C Tables 4.2.6.8 and 6.1.1.4'
O O 0.0106 0.0060 'International Tables Vol C Tables 4.2.6.8 and 6.1.1.4'
P P 0.1023 0.0942 'International Tables Vol C Tables 4.2.6.8 and 6.1.1.4'
Cu Cu 0.3201 1.2651 'International Tables Vol C Tables 4.2.6.8 and 6.1.1.4'

loop_
_geom_angle_atom_site_label_1
_geom_angle_atom_site_label_2
_geom_angle_atom_site_label_3
_geom_angle
C31 Cu1 N1 151.09(12)
C31 Cu1 N2 127.62(11)
N1 Cu1 N2 80.96(10)
C12 P1 C18 101.06(14)
C12 P1 C11 102.31(14)
C18 P1 C11 99.82(13)
C1 N1 C4 105.6(3)
C1 N1 Cu1 140.6(2)
C4 N1 Cu1 113.8(2)
C5 N2 C6 121.5(3)
C5 N2 Cu1 106.5(2)
C6 N2 Cu1 130.84(19)
C31 N3 C32 112.0(2)
C31 N3 C36 119.6(3)
C32 N3 C36 128.4(3)
C31 N4 C33 111.6(2)
C31 N4 C39 125.4(2)
C33 N4 C39 122.9(2)
N1 C1 C2 111.6(3)
C3 C2 C1 106.2(3)
C2 C3 C4 106.2(3)
N1 C4 C3 110.5(3)
N1 C4 C5 117.8(3)
C3 C4 C5 131.2(3)
N2 C5 C4 119.8(3)
C7 C6 C11 119.2(3)
C7 C6 N2 121.8(3)
C11 C6 N2 118.9(3)
C8 C7 C6 121.1(3)
C9 C8 C7 119.6(3)
C10 C9 C8 120.0(3)
C9 C10 C11 121.7(3)
C10 C11 C6 118.3(3)
C10 C11 P1 121.9(2)
C6 C11 P1 119.8(2)
C17 C12 C13 117.5(3)
C17 C12 P1 124.9(3)
C13 C12 P1 117.6(3)
C14 C13 C12 121.3(3)
C15 C14 C13 120.0(4)
C14 C15 C16 119.8(4)
C15 C16 C17 120.3(4)
C12 C17 C16 121.0(3)
C23 C18 C19 117.6(3)
C23 C18 P1 126.7(3)
C19 C18 P1 115.6(2)
C20 C19 C18 121.9(3)
C21 C20 C19 119.8(3)
C20 C21 C22 119.4(3)
C21 C22 C23 120.8(3)
C18 C23 C22 120.4(3)
N3 C31 N4 103.1(2)
N3 C31 Cu1 125.2(2)
N4 C31 Cu1 131.7(2)
C33 C32 N3 106.2(3)
C33 C32 C34 128.5(3)
N3 C32 C34 125.4(3)
C32 C33 N4 107.1(3)
C32 C33 C25 129.3(3)
N4 C33 C25 123.7(3)
C38 C36 N3 113.3(3)
C38 C36 C37 117.0(3)
N3 C36 C37 113.5(3)
N4 C39 C40 112.8(2)
N4 C39 C41 110.9(2)
C40 C39 C41 111.7(3)

loop_
_geom_bond_atom_site_label_1
_geom_bond_atom_site_label_2
_geom_bond_distance
Cu1 C31 1.882(3)
Cu1 N1 1.940(2)
Cu1 N2 2.211(2)
P1 C12 1.832(3)
P1 C18 1.833(3)
P1 C11 1.833(3)
N1 C1 1.338(4)
N1 C4 1.370(4)
N2 C5 1.298(3)
N2 C6 1.407(3)
N3 C31 1.361(3)
N3 C32 1.392(4)
N3 C36 1.483(4)
N4 C31 1.363(3)
N4 C33 1.388(3)
N4 C39 1.472(3)
C1 C2 1.394(4)
C2 C3 1.381(4)
C3 C4 1.396(4)
C4 C5 1.416(4)
C6 C7 1.393(4)
C6 C11 1.403(4)
C7 C8 1.380(4)
C8 C9 1.375(4)
C9 C10 1.371(4)
C10 C11 1.391(4)
C12 C17 1.379(4)
C12 C13 1.395(4)
C13 C14 1.384(4)
C14 C15 1.367(5)
C15 C16 1.371(5)
C16 C17 1.390(4)
C18 C23 1.380(4)
C18 C19 1.383(4)
C19 C20 1.378(4)
C20 C21 1.366(4)
C21 C22 1.369(4)
C22 C23 1.387(4)
C25 C33 1.493(4)
C32 C33 1.339(4)
C32 C34 1.496(4)
C36 C38 1.454(5)
C36 C37 1.496(4)
C39 C40 1.511(4)
C39 C41 1.527(4)
